data_4340890
loop_
_publ_author_name
'Sirianni, Eric R.'
'Yap, Glenn P. A.'
'Theopold, Klaus H.'

_publ_section_title
;
 Ferrocenyl-Substituted Tris(pyrazolyl)borates-A New Ligand Type Combining
 Redox Activity with Resistance to Hydrogen Atom Abstraction.
;
_journal_issue 17
_journal_name_full 'Inorganic chemistry'
_journal_page_first 9424
_journal_page_last 9430
_journal_paper_doi 10.1021/ic5015658
_journal_volume 53
_journal_year 2014
_chemical_formula_sum 'C96 H104 B2 Fe6 N12 Tl2'
_chemical_formula_weight 2191.37
_chemical_name_systematic
; 
 ? 
;
_space_group_crystal_system trigonal
_space_group_IT_number 148
_space_group_name_Hall '-R 3'
_space_group_name_H-M_alt 'R -3 :H'
_symmetry_space_group_name_Hall '-R 3'
_symmetry_space_group_name_H-M 'R -3 :H'
_atom_sites_solution_hydrogens mixed
_audit_creation_method SHELXL-2013
_cell_angle_alpha 90
_cell_angle_beta 90
_cell_angle_gamma 120
_cell_formula_units_Z 3
_cell_length_a 21.384(3)
_cell_length_b 21.384(3)
_cell_length_c 16.938(4)
_cell_measurement_reflns_used 1017
_cell_measurement_temperature 200(2)
_cell_measurement_theta_max 15.79
_cell_measurement_theta_min 3.15
_cell_volume 6708(2)
_computing_cell_refinement 'Bruker SMART'
_computing_data_collection 'Bruker SMART'
_computing_data_reduction 'Bruker SAINT'
_computing_molecular_graphics 'Bruker SHELXTL'
_computing_publication_material 'Bruker SHELXTL'
_computing_structure_refinement 'SHELXL-2013 (Sheldrick, 2013)'
_computing_structure_solution 'Bruker SHELXTL'
_diffrn_ambient_temperature 200(2)
_diffrn_detector_area_resol_mean 8.33
_diffrn_measured_fraction_theta_full 1.000
_diffrn_measured_fraction_theta_max 0.999
_diffrn_measurement_device_type 'Bruker AXS APEX diffractometer'
_diffrn_measurement_method '\f and \w scans'
_diffrn_radiation_type MoK\a
_diffrn_radiation_wavelength 0.71073
_diffrn_reflns_av_R_equivalents 0.1300
_diffrn_reflns_av_unetI/netI 0.1000
_diffrn_reflns_Laue_measured_fraction_full 1.000
_diffrn_reflns_Laue_measured_fraction_max 0.999
_diffrn_reflns_limit_h_max 28
_diffrn_reflns_limit_h_min -28
_diffrn_reflns_limit_k_max 28
_diffrn_reflns_limit_k_min -28
_diffrn_reflns_limit_l_max 22
_diffrn_reflns_limit_l_min -22
_diffrn_reflns_number 23022
_diffrn_reflns_point_group_measured_fraction_full 1.000
_diffrn_reflns_point_group_measured_fraction_max 0.999
_diffrn_reflns_theta_full 25.000
_diffrn_reflns_theta_max 28.291
_diffrn_reflns_theta_min 1.905
_exptl_absorpt_coefficient_mu 4.587
_exptl_absorpt_correction_T_max 0.7457
_exptl_absorpt_correction_T_min 0.5842
_exptl_absorpt_correction_type multi-scan
_exptl_absorpt_process_details 'APEX2 (Bruker, 2007)'
_exptl_crystal_colour orange
_exptl_crystal_density_diffrn 1.627
_exptl_crystal_description block
_exptl_crystal_F_000 3276
_exptl_crystal_size_max 0.234
_exptl_crystal_size_mid 0.177
_exptl_crystal_size_min 0.117
_refine_diff_density_max 0.805
_refine_diff_density_min -0.992
_refine_diff_density_rms 0.125
_refine_ls_extinction_method none
_refine_ls_goodness_of_fit_ref 0.965
_refine_ls_hydrogen_treatment mixed
_refine_ls_matrix_type full
_refine_ls_number_parameters 181
_refine_ls_number_reflns 3709
_refine_ls_number_restraints 0
_refine_ls_restrained_S_all 0.965
_refine_ls_R_factor_all 0.0906
_refine_ls_R_factor_gt 0.0484
_refine_ls_shift/su_max 0.000
_refine_ls_shift/su_mean 0.000
_refine_ls_structure_factor_coef Fsqd
_refine_ls_weighting_details 'w=1/[\s^2^(Fo^2^)+(0.0100P)^2^] where P=(Fo^2^+2Fc^2^)/3'
_refine_ls_weighting_scheme calc
_refine_ls_wR_factor_gt 0.0764
_refine_ls_wR_factor_ref 0.0880
_reflns_Friedel_coverage 0.000
_reflns_number_gt 2409
_reflns_number_total 3709
_reflns_threshold_expression 'I > 2\s(I)'
_cod_data_source_file ic5015658_si_002.cif
_cod_data_source_block klat967d
_cod_depositor_comments 'Adding full bibliography for 4340887--4340894.cif.'
_cod_original_cell_volume 6708(3)
_cod_database_code 4340890
_shelx_space_group_comment
; 
The symmetry employed for this shelxl refinement is uniquely defined 
by the following loop, which should always be used as a source of 
symmetry information in preference to the above space-group names. 
They are only intended as comments. 
;
_shelx_estimated_absorpt_t_min 0.413
_shelx_estimated_absorpt_t_max 0.616
_shelxl_version_number 2013-4

loop_
_space_group_symop_operation_xyz
'x, y, z'
'-y, x-y, z'
'-x+y, -x, z'
'x+2/3, y+1/3, z+1/3'
'-y+2/3, x-y+1/3, z+1/3'
'-x+y+2/3, -x+1/3, z+1/3'
'x+1/3, y+2/3, z+2/3'
'-y+1/3, x-y+2/3, z+2/3'
'-x+y+1/3, -x+2/3, z+2/3'
'-x, -y, -z'
'y, -x+y, -z'
'x-y, x, -z'
'-x+2/3, -y+1/3, -z+1/3'
'y+2/3, -x+y+1/3, -z+1/3'
'x-y+2/3, x+1/3, -z+1/3'
'-x+1/3, -y+2/3, -z+2/3'
'y+1/3, -x+y+2/3, -z+2/3'
'x-y+1/3, x+2/3, -z+2/3'

loop_
_atom_site_label
_atom_site_type_symbol
_atom_site_fract_x
_atom_site_fract_y
_atom_site_fract_z
_atom_site_U_iso_or_equiv
_atom_site_adp_type
_atom_site_occupancy
_atom_site_site_symmetry_order
_atom_site_calc_flag
_atom_site_refinement_flags_posn
_atom_site_refinement_flags_adp
_atom_site_refinement_flags_occupancy
Tl Tl 0.0000 0.0000 -0.10440(2) 0.04026(13) Uani 1 3 d S T P
Fe Fe -0.25392(4) -0.24268(4) -0.09918(4) 0.0370(2) Uani 1 1 d . . .
B1 B 0.0000 0.0000 -0.3124(5) 0.023(2) Uani 1 3 d S T P
H1 H 0.0000 0.0000 -0.384(4) 0.027 Uiso 1 3 d S U P
N1 N -0.0939(2) -0.0742(2) -0.2110(2) 0.0305(9) Uani 1 1 d . . .
N2 N -0.0786(2) -0.0382(2) -0.2815(2) 0.0302(9) Uani 1 1 d . . .
C1 C -0.1627(3) -0.0961(2) -0.1949(3) 0.0317(12) Uani 1 1 d . . .
C2 C -0.1928(3) -0.0743(3) -0.2545(3) 0.0399(13) Uani 1 1 d . . .
H2A H -0.2409 -0.0832 -0.2576 0.048 Uiso 1 1 calc R U .
C3 C -0.1373(3) -0.0368(3) -0.3083(3) 0.0373(12) Uani 1 1 d . . .
C4 C -0.2644(5) -0.2926(3) -0.2038(4) 0.074(2) Uani 1 1 d . . .
H4A H -0.2465 -0.2682 -0.2560 0.089 Uiso 1 1 calc R U .
C5 C -0.3337(4) -0.3155(3) -0.1709(5) 0.074(2) Uani 1 1 d . . .
H5A H -0.3734 -0.3103 -0.1954 0.089 Uiso 1 1 calc R U .
C6 C -0.3359(3) -0.3472(3) -0.0970(4) 0.0566(17) Uani 1 1 d . . .
H6A H -0.3775 -0.3681 -0.0594 0.068 Uiso 1 1 calc R U .
C7 C -0.2702(3) -0.3447(3) -0.0858(3) 0.0473(15) Uani 1 1 d . . .
H7A H -0.2565 -0.3631 -0.0384 0.057 Uiso 1 1 calc R U .
C8 C -0.2262(4) -0.3113(3) -0.1514(4) 0.0584(17) Uani 1 1 d . . .
H8A H -0.1759 -0.3021 -0.1591 0.070 Uiso 1 1 calc R U .
C9 C -0.2623(3) -0.1521(3) -0.0880(3) 0.0348(12) Uani 1 1 d . . .
H9A H -0.2996 -0.1439 -0.1139 0.042 Uiso 1 1 calc R U .
C10 C -0.2691(3) -0.1844(3) -0.0131(3) 0.0408(13) Uani 1 1 d . . .
H10A H -0.3116 -0.2026 0.0230 0.049 Uiso 1 1 calc R U .
C11 C -0.2050(3) -0.1864(3) 0.0013(3) 0.0391(13) Uani 1 1 d . . .
H11A H -0.1948 -0.2069 0.0494 0.047 Uiso 1 1 calc R U .
C12 C -0.1582(3) -0.1563(2) -0.0645(3) 0.0336(12) Uani 1 1 d . . .
H12A H -0.1093 -0.1511 -0.0705 0.040 Uiso 1 1 calc R U .
C13 C -0.1939(3) -0.1341(3) -0.1208(3) 0.0323(12) Uani 1 1 d . . .
C14 C -0.1351(3) 0.0046(3) -0.3811(3) 0.0506(16) Uani 1 1 d . . .
H14A H -0.0960 0.0076 -0.4161 0.061 Uiso 1 1 calc R U .
C15 C -0.1158(4) 0.0816(3) -0.3603(4) 0.089(3) Uani 1 1 d . . .
H15A H -0.1117 0.1084 -0.4089 0.134 Uiso 1 1 calc R U .
H15B H -0.0697 0.1054 -0.3320 0.134 Uiso 1 1 calc R U .
H15C H -0.1537 0.0805 -0.3268 0.134 Uiso 1 1 calc R U .
C16 C -0.2051(4) -0.0338(4) -0.4266(4) 0.076(2) Uani 1 1 d . . .
H16A H -0.2158 -0.0828 -0.4396 0.114 Uiso 1 1 calc R U .
H16B H -0.2007 -0.0073 -0.4754 0.114 Uiso 1 1 calc R U .
H16C H -0.2443 -0.0362 -0.3944 0.114 Uiso 1 1 calc R U .

loop_
_atom_site_aniso_label
_atom_site_aniso_U_11
_atom_site_aniso_U_22
_atom_site_aniso_U_33
_atom_site_aniso_U_23
_atom_site_aniso_U_13
_atom_site_aniso_U_12
Tl 0.04848(17) 0.04848(17) 0.02383(19) 0.000 0.000 0.02424(9)
Fe 0.0437(5) 0.0329(4) 0.0340(5) 0.0021(3) -0.0019(3) 0.0189(4)
B1 0.032(3) 0.032(3) 0.005(4) 0.000 0.000 0.0158(16)
N1 0.035(2) 0.035(2) 0.021(2) 0.0016(18) -0.0014(18) 0.017(2)
N2 0.036(2) 0.029(2) 0.022(2) 0.0015(17) -0.0020(18) 0.0141(19)
C1 0.032(3) 0.027(3) 0.034(3) 0.005(2) 0.002(2) 0.013(2)
C2 0.034(3) 0.053(3) 0.038(3) 0.016(3) 0.004(2) 0.025(3)
C3 0.039(3) 0.037(3) 0.034(3) 0.004(2) -0.005(2) 0.018(3)
C4 0.130(7) 0.047(4) 0.043(4) -0.013(3) -0.015(4) 0.042(5)
C5 0.093(6) 0.049(4) 0.084(6) -0.026(4) -0.057(5) 0.038(4)
C6 0.047(4) 0.030(3) 0.081(5) 0.004(3) -0.001(3) 0.011(3)
C7 0.060(4) 0.038(3) 0.049(4) -0.002(3) -0.008(3) 0.028(3)
C8 0.083(5) 0.049(4) 0.054(4) -0.005(3) 0.011(4) 0.041(4)
C9 0.036(3) 0.033(3) 0.037(3) 0.001(2) -0.002(2) 0.019(2)
C10 0.043(3) 0.036(3) 0.036(3) 0.004(2) 0.001(3) 0.014(3)
C11 0.049(3) 0.032(3) 0.031(3) 0.005(2) 0.000(3) 0.015(3)
C12 0.034(3) 0.032(3) 0.032(3) 0.005(2) 0.000(2) 0.016(2)
C13 0.034(3) 0.034(3) 0.028(3) 0.002(2) -0.001(2) 0.017(2)
C14 0.047(4) 0.064(4) 0.044(4) 0.022(3) 0.003(3) 0.031(3)
C15 0.102(6) 0.057(5) 0.093(6) 0.032(4) -0.022(5) 0.029(4)
C16 0.075(5) 0.085(5) 0.061(5) 0.021(4) -0.018(4) 0.034(4)

loop_
_atom_type_symbol
_atom_type_description
_atom_type_scat_dispersion_real
_atom_type_scat_dispersion_imag
_atom_type_scat_source
C C 0.0033 0.0016 'International Tables Vol C Tables 4.2.6.8 and 6.1.1.4'
H H 0.0000 0.0000 'International Tables Vol C Tables 4.2.6.8 and 6.1.1.4'
B B 0.0013 0.0007 'International Tables Vol C Tables 4.2.6.8 and 6.1.1.4'
N N 0.0061 0.0033 'International Tables Vol C Tables 4.2.6.8 and 6.1.1.4'
Fe Fe 0.3463 0.8444 'International Tables Vol C Tables 4.2.6.8 and 6.1.1.4'
Tl Tl -2.8358 9.6688 'International Tables Vol C Tables 4.2.6.8 and 6.1.1.4'

loop_
_geom_angle_atom_site_label_1
_geom_angle_atom_site_label_2
_geom_angle_atom_site_label_3
_geom_angle
_geom_angle_site_symmetry_1
_geom_angle_site_symmetry_3
N1 Tl N1 76.23(13) 2 3
N1 Tl N1 76.23(13) 2 .
N1 Tl N1 76.23(13) 3 .
N1 Tl Tl 134.54(8) 2 10
N1 Tl Tl 134.54(8) 3 10
N1 Tl Tl 134.54(8) . 10
C4 Fe C5 41.0(3) . .
C4 Fe C6 68.2(3) . .
C5 Fe C6 40.5(2) . .
C4 Fe C8 40.1(2) . .
C5 Fe C8 68.0(3) . .
C6 Fe C8 67.5(3) . .
C4 Fe C9 122.9(2) . .
C5 Fe C9 110.1(2) . .
C6 Fe C9 127.2(2) . .
C8 Fe C9 156.7(2) . .
C4 Fe C12 121.7(3) . .
C5 Fe C12 160.2(3) . .
C6 Fe C12 155.6(2) . .
C8 Fe C12 104.8(2) . .
C9 Fe C12 68.77(19) . .
C4 Fe C7 67.6(2) . .
C5 Fe C7 67.6(2) . .
C6 Fe C7 39.9(2) . .
C8 Fe C7 40.1(2) . .
C9 Fe C7 162.6(2) . .
C12 Fe C7 119.5(2) . .
C4 Fe C11 158.2(3) . .
C5 Fe C11 158.8(3) . .
C6 Fe C11 122.5(2) . .
C8 Fe C11 122.5(2) . .
C9 Fe C11 68.1(2) . .
C12 Fe C11 40.62(18) . .
C7 Fe C11 107.4(2) . .
C4 Fe C10 159.4(3) . .
C5 Fe C10 124.3(3) . .
C6 Fe C10 110.2(2) . .
C8 Fe C10 159.9(2) . .
C9 Fe C10 40.54(19) . .
C12 Fe C10 68.6(2) . .
C7 Fe C10 125.2(2) . .
C11 Fe C10 40.45(19) . .
C4 Fe C13 106.4(2) . .
C5 Fe C13 124.8(2) . .
C6 Fe C13 162.8(2) . .
C8 Fe C13 119.7(2) . .
C9 Fe C13 40.83(19) . .
C12 Fe C13 41.29(18) . .
C7 Fe C13 155.0(2) . .
C11 Fe C13 68.62(19) . .
C10 Fe C13 68.7(2) . .
N2 B1 N2 109.2(3) . 3
N2 B1 N2 109.2(3) . 2
N2 B1 N2 109.2(3) 3 2
C1 N1 N2 106.6(4) . .
C1 N1 Tl 117.2(3) . .
N2 N1 Tl 111.8(3) . .
C3 N2 N1 110.1(4) . .
C3 N2 B1 130.8(4) . .
N1 N2 B1 118.7(4) . .
N1 C1 C2 110.4(4) . .
N1 C1 C13 119.2(4) . .
C2 C1 C13 130.4(5) . .
C3 C2 C1 105.3(4) . .
N2 C3 C2 107.6(4) . .
N2 C3 C14 122.1(5) . .
C2 C3 C14 130.1(5) . .
C8 C4 C5 108.0(6) . .
C8 C4 Fe 70.5(3) . .
C5 C4 Fe 70.1(4) . .
C6 C5 C4 107.0(6) . .
C6 C5 Fe 69.7(3) . .
C4 C5 Fe 68.9(4) . .
C7 C6 C5 108.2(6) . .
C7 C6 Fe 70.2(3) . .
C5 C6 Fe 69.7(3) . .
C6 C7 C8 108.6(6) . .
C6 C7 Fe 69.9(3) . .
C8 C7 Fe 69.8(3) . .
C4 C8 C7 108.2(6) . .
C4 C8 Fe 69.3(4) . .
C7 C8 Fe 70.1(3) . .
C10 C9 C13 108.8(4) . .
C10 C9 Fe 70.0(3) . .
C13 C9 Fe 69.9(3) . .
C11 C10 C9 107.7(5) . .
C11 C10 Fe 69.7(3) . .
C9 C10 Fe 69.5(3) . .
C10 C11 C12 108.9(5) . .
C10 C11 Fe 69.8(3) . .
C12 C11 Fe 69.6(3) . .
C11 C12 C13 107.5(4) . .
C11 C12 Fe 69.8(3) . .
C13 C12 Fe 69.6(3) . .
C9 C13 C12 107.0(4) . .
C9 C13 C1 127.3(4) . .
C12 C13 C1 125.6(4) . .
C9 C13 Fe 69.3(3) . .
C12 C13 Fe 69.1(3) . .
C1 C13 Fe 129.6(3) . .
C3 C14 C16 111.5(5) . .
C3 C14 C15 111.0(5) . .
C16 C14 C15 111.3(5) . .

loop_
_geom_bond_atom_site_label_1
_geom_bond_atom_site_label_2
_geom_bond_distance
_geom_bond_site_symmetry_2
Tl N1 2.573(4) 2
Tl N1 2.573(4) 3
Tl N1 2.573(4) .
Tl Tl 3.5367(10) 10
Fe C4 2.023(6) .
Fe C5 2.038(6) .
Fe C6 2.038(5) .
Fe C8 2.039(6) .
Fe C9 2.040(5) .
Fe C12 2.041(5) .
Fe C7 2.042(5) .
Fe C11 2.044(5) .
Fe C10 2.046(5) .
Fe C13 2.048(5) .
B1 N2 1.547(5) .
B1 N2 1.547(5) 3
B1 N2 1.547(5) 2
N1 C1 1.331(6) .
N1 N2 1.371(5) .
N2 C3 1.348(6) .
C1 C2 1.396(6) .
C1 C13 1.462(6) .
C2 C3 1.389(7) .
C3 C14 1.506(7) .
C4 C8 1.394(9) .
C4 C5 1.422(10) .
C5 C6 1.412(9) .
C6 C7 1.390(8) .
C7 C8 1.400(8) .
C9 C10 1.416(7) .
C9 C13 1.426(7) .
C10 C11 1.414(7) .
C11 C12 1.418(6) .
C12 C13 1.441(6) .
C14 C16 1.511(8) .
C14 C15 1.525(8) .

loop_
_geom_torsion_atom_site_label_1
_geom_torsion_atom_site_label_2
_geom_torsion_atom_site_label_3
_geom_torsion_atom_site_label_4
_geom_torsion
_geom_torsion_site_symmetry_1
C1 N1 N2 C3 0.9(5) .
Tl N1 N2 C3 -128.5(3) .
C1 N1 N2 B1 174.5(4) .
Tl N1 N2 B1 45.1(4) .
N2 B1 N2 C3 81.6(8) 3
N2 B1 N2 C3 -159.0(5) 2
N2 B1 N2 N1 -90.4(4) 3
N2 B1 N2 N1 29.0(6) 2
N2 N1 C1 C2 -0.2(5) .
Tl N1 C1 C2 125.9(4) .
N2 N1 C1 C13 -177.6(4) .
Tl N1 C1 C13 -51.4(5) .
N1 C1 C2 C3 -0.5(6) .
C13 C1 C2 C3 176.5(5) .
N1 N2 C3 C2 -1.2(6) .
B1 N2 C3 C2 -173.8(4) .
N1 N2 C3 C14 174.6(4) .
B1 N2 C3 C14 2.1(8) .
C1 C2 C3 N2 1.0(6) .
C1 C2 C3 C14 -174.4(5) .
C8 C4 C5 C6 1.0(7) .
Fe C4 C5 C6 -59.6(4) .
C8 C4 C5 Fe 60.6(4) .
C4 C5 C6 C7 -0.8(7) .
Fe C5 C6 C7 -59.9(4) .
C4 C5 C6 Fe 59.1(4) .
C5 C6 C7 C8 0.4(7) .
Fe C6 C7 C8 -59.3(4) .
C5 C6 C7 Fe 59.6(4) .
C5 C4 C8 C7 -0.8(7) .
Fe C4 C8 C7 59.5(4) .
C5 C4 C8 Fe -60.3(4) .
C6 C7 C8 C4 0.3(7) .
Fe C7 C8 C4 -59.1(4) .
C6 C7 C8 Fe 59.3(4) .
C13 C9 C10 C11 0.2(6) .
Fe C9 C10 C11 59.4(4) .
C13 C9 C10 Fe -59.3(3) .
C9 C10 C11 C12 -0.6(6) .
Fe C10 C11 C12 58.8(3) .
C9 C10 C11 Fe -59.3(3) .
C10 C11 C12 C13 0.7(6) .
Fe C11 C12 C13 59.6(3) .
C10 C11 C12 Fe -58.9(4) .
C10 C9 C13 C12 0.3(5) .
Fe C9 C13 C12 -59.1(3) .
C10 C9 C13 C1 -176.1(5) .
Fe C9 C13 C1 124.6(5) .
C10 C9 C13 Fe 59.3(3) .
C11 C12 C13 C9 -0.6(5) .
Fe C12 C13 C9 59.2(3) .
C11 C12 C13 C1 175.8(4) .
Fe C12 C13 C1 -124.4(5) .
C11 C12 C13 Fe -59.8(3) .
N1 C1 C13 C9 170.1(5) .
C2 C1 C13 C9 -6.6(9) .
N1 C1 C13 C12 -5.6(7) .
C2 C1 C13 C12 177.7(5) .
N1 C1 C13 Fe -96.9(5) .
C2 C1 C13 Fe 86.4(7) .
N2 C3 C14 C16 145.0(5) .
C2 C3 C14 C16 -40.2(8) .
N2 C3 C14 C15 -90.2(6) .
C2 C3 C14 C15 84.6(7) .
